data_4062458
loop_
_publ_author_name
'Wong, Wai-Yeung'
'Ting, Fai-Lung'
'Lin, Zhenyang'

_publ_section_title
;
 Activation of Tri(2-furyl)phosphine by [Ru~4~(\m-H)~4~(CO)~12~]:
 The First Example of Coordinated Furyl and Furyne Ligands at
 Tetraruthenium Phosphide and Phosphinidene Clusters
;
_journal_issue 24
_journal_name_full Organometallics
_journal_page_first 5100
_journal_page_last 5108
_journal_paper_doi 10.1021/om0341193
_journal_volume 22
_journal_year 2003
_chemical_formula_sum 'C44 H29 O17 P3 Ru4'
_chemical_formula_weight 1326.86
_space_group_IT_number 14
_symmetry_cell_setting monoclinic
_symmetry_space_group_name_Hall '-P 2yn'
_symmetry_space_group_name_H-M 'P 1 21/n 1'
_cell_angle_alpha 90.00
_cell_angle_beta 108.4100(10)
_cell_angle_gamma 90.00
_cell_formula_units_Z 4
_cell_length_a 18.8059(10)
_cell_length_b 12.6525(7)
_cell_length_c 20.7120(11)
_cell_measurement_temperature 293(2)
_cell_volume 4676.0(4)
_diffrn_ambient_temperature 293(2)
_exptl_crystal_density_diffrn 1.885
_cod_depositor_comments
;
The following automatic conversions were performed:
'_symmetry_cell_setting' value 'Monoclinic' changed to 'monoclinic'
according to '/home/saulius/struct/CIF-dictionaries/cif_core.dic'
dictionary named 'cif_core.dic' version 2.4.1 from 2010-06-29.

Automatic conversion script
Id: cif_fix_enum 1527 2010-12-29 10:47:43Z saulius 
;
_cod_original_sg_symbol_H-M 'P 21/n'
_cod_database_code 4062458

loop_
_symmetry_equiv_pos_as_xyz
'x, y, z'
'-x+1/2, y+1/2, -z+1/2'
'-x, -y, -z'
'x-1/2, -y-1/2, z-1/2'

loop_
_atom_site_label
_atom_site_type_symbol
_atom_site_fract_x
_atom_site_fract_y
_atom_site_fract_z
_atom_site_U_iso_or_equiv
_atom_site_adp_type
_atom_site_occupancy
_atom_site_symmetry_multiplicity
_atom_site_calc_flag
_atom_site_refinement_flags
_atom_site_disorder_assembly
_atom_site_disorder_group
C1 C 0.40712(18) 0.7596(3) 0.13657(17) 0.0561(8) Uani 1 1 d . . .
C2 C 0.53664(17) 0.8633(3) 0.13379(16) 0.0497(7) Uani 1 1 d . . .
C3 C 0.52340(16) 1.2038(2) 0.22018(15) 0.0471(7) Uani 1 1 d . . .
C4 C 0.62153(18) 1.0483(2) 0.22688(17) 0.0512(7) Uani 1 1 d . . .
C5 C 0.3861(2) 0.9600(3) 0.02955(17) 0.0602(9) Uani 1 1 d . . .
C6 C 0.4823(2) 1.1253(3) 0.07651(17) 0.0595(8) Uani 1 1 d . . .
C7 C 0.32052(17) 1.0603(3) 0.27279(16) 0.0515(7) Uani 1 1 d . . .
C8 C 0.28747(17) 0.9019(3) 0.18078(17) 0.0553(8) Uani 1 1 d . . .
C9 C 0.42622(14) 0.8262(2) 0.26976(14) 0.0404(6) Uani 1 1 d . . .
C10 C 0.42478(16) 0.8843(2) 0.32691(14) 0.0442(6) Uani 1 1 d . . .
H10 H 0.4517 0.9457 0.3431 0.053 Uiso 1 1 calc R . .
C11 C 0.37450(18) 0.8323(3) 0.35588(17) 0.0553(8) Uani 1 1 d . . .
H11A H 0.3624 0.8534 0.3941 0.066 Uiso 1 1 calc R . .
C12 C 0.34875(18) 0.7490(3) 0.31782(17) 0.0580(8) Uani 1 1 d . . .
H12A H 0.3152 0.7008 0.3260 0.070 Uiso 1 1 calc R . .
C13 C 0.34827(17) 1.2405(2) 0.14635(15) 0.0488(7) Uani 1 1 d . . .
C14 C 0.3479(3) 1.3960(5) 0.1909(5) 0.138(3) Uani 1 1 d . . .
H14A H 0.3457 1.4501 0.2206 0.166 Uiso 1 1 calc R . .
C15 C 0.3538(4) 1.4090(5) 0.1335(4) 0.130(3) Uani 1 1 d . . .
H15A H 0.3571 1.4746 0.1145 0.156 Uiso 1 1 calc R . .
C16 C 0.3547(2) 1.3131(3) 0.10142(19) 0.0658(9) Uani 1 1 d . . .
H16A H 0.3588 1.3018 0.0584 0.079 Uiso 1 1 calc R . .
C17 C 0.25583(16) 1.0917(3) 0.06884(15) 0.0485(7) Uani 1 1 d . . .
C18 C 0.1621(2) 1.0057(4) -0.0005(2) 0.0789(12) Uani 1 1 d . . .
H18A H 0.1327 0.9511 -0.0252 0.095 Uiso 1 1 calc R . .
C19 C 0.14040(19) 1.1056(4) -0.00313(18) 0.0720(11) Uani 1 1 d . . .
H19A H 0.0944 1.1331 -0.0293 0.086 Uiso 1 1 calc R . .
C20 C 0.20075(18) 1.1625(3) 0.04158(17) 0.0594(9) Uani 1 1 d . . .
H20A H 0.2022 1.2346 0.0505 0.071 Uiso 1 1 calc R . .
C21 C 0.65712(16) 0.7265(2) 0.28531(16) 0.0473(7) Uani 1 1 d . . .
C22 C 0.7622(2) 0.8107(4) 0.3002(2) 0.0798(12) Uani 1 1 d . . .
H22A H 0.7974 0.8581 0.2943 0.096 Uiso 1 1 calc R . .
C23 C 0.77632(19) 0.7373(3) 0.3474(2) 0.0678(10) Uani 1 1 d . . .
H23A H 0.8222 0.7244 0.3803 0.081 Uiso 1 1 calc R . .
C24 C 0.70867(19) 0.6817(3) 0.33863(17) 0.0564(8) Uani 1 1 d . . .
H24A H 0.7014 0.6252 0.3646 0.068 Uiso 1 1 calc R . .
C25 C 0.53464(17) 0.6170(2) 0.30159(16) 0.0498(7) Uani 1 1 d . . .
C26 C 0.4940(2) 0.5865(4) 0.3876(2) 0.0742(11) Uani 1 1 d . . .
H26A H 0.4803 0.5965 0.4266 0.089 Uiso 1 1 calc R . .
C27 C 0.4876(3) 0.4981(4) 0.3552(2) 0.0836(13) Uani 1 1 d . . .
H27A H 0.4693 0.4350 0.3666 0.100 Uiso 1 1 calc R . .
C28 C 0.5139(2) 0.5155(3) 0.2988(2) 0.0747(11) Uani 1 1 d . . .
H28A H 0.5161 0.4660 0.2663 0.090 Uiso 1 1 calc R . .
C29 C 0.56918(19) 0.6066(2) 0.18081(17) 0.0545(8) Uani 1 1 d . . .
C30 C 0.5293(4) 0.4996(4) 0.0954(2) 0.1004(16) Uani 1 1 d . . .
H30A H 0.4973 0.4587 0.0611 0.120 Uiso 1 1 calc R . .
C31 C 0.6008(3) 0.5022(4) 0.1090(2) 0.0894(15) Uani 1 1 d . . .
H31A H 0.6291 0.4662 0.0864 0.107 Uiso 1 1 calc R . .
C32 C 0.6279(2) 0.5709(3) 0.1652(2) 0.0769(11) Uani 1 1 d . . .
H32A H 0.6778 0.5880 0.1873 0.092 Uiso 1 1 calc R . .
C33 C 0.66070(19) 1.1962(3) 0.37758(18) 0.0610(9) Uani 1 1 d . . .
C34 C 0.7093(5) 1.3446(7) 0.3655(4) 0.163(4) Uani 1 1 d . . .
H34A H 0.7146 1.4132 0.3517 0.195 Uiso 1 1 calc R . .
C35 C 0.7622(4) 1.2916(8) 0.4009(5) 0.168(5) Uani 1 1 d . . .
H35A H 0.8120 1.3129 0.4175 0.201 Uiso 1 1 calc R . .
C36 C 0.7329(2) 1.1917(5) 0.4118(3) 0.1009(17) Uani 1 1 d . . .
H36A H 0.7591 1.1354 0.4375 0.121 Uiso 1 1 calc R . .
C37 C 0.52622(17) 1.1486(2) 0.40569(15) 0.0482(7) Uani 1 1 d . . .
C38 C 0.4738(3) 1.1875(4) 0.4829(2) 0.0945(15) Uani 1 1 d . . .
H38A H 0.4633 1.1879 0.5238 0.113 Uiso 1 1 calc R . .
C39 C 0.4353(2) 1.2341(3) 0.4284(2) 0.0714(10) Uani 1 1 d . . .
H39A H 0.3927 1.2751 0.4228 0.086 Uiso 1 1 calc R . .
C40 C 0.4694(2) 1.2117(3) 0.37854(15) 0.0571(8) Uani 1 1 d . . .
H40A H 0.4542 1.2371 0.3341 0.069 Uiso 1 1 calc R . .
C41 C 0.63754(18) 0.9965(3) 0.42059(16) 0.0550(8) Uani 1 1 d . . .
C42 C 0.7074(2) 0.9306(4) 0.5174(2) 0.0826(13) Uani 1 1 d . . .
H42A H 0.7342 0.9232 0.5634 0.099 Uiso 1 1 calc R . .
C43 C 0.7006(3) 0.8561(4) 0.4715(2) 0.0880(14) Uani 1 1 d . . .
H43A H 0.7222 0.7892 0.4784 0.106 Uiso 1 1 calc R . .
C44 C 0.6535(2) 0.8989(3) 0.40951(18) 0.0749(11) Uani 1 1 d . . .
H44A H 0.6368 0.8636 0.3680 0.090 Uiso 1 1 calc R . .
O1 O 0.36132(16) 0.7118(2) 0.09973(16) 0.0908(9) Uani 1 1 d . . .
O2 O 0.57412(15) 0.8581(2) 0.10089(13) 0.0783(8) Uani 1 1 d . . .
O3 O 0.52428(15) 1.29037(18) 0.20490(14) 0.0728(7) Uani 1 1 d . . .
O4 O 0.67740(15) 1.0380(2) 0.21711(18) 0.0855(9) Uani 1 1 d . . .
O5 O 0.35374(18) 0.9294(3) -0.02300(14) 0.1011(11) Uani 1 1 d . . .
O6 O 0.50517(19) 1.1944(3) 0.05377(15) 0.0945(10) Uani 1 1 d . . .
O7 O 0.28853(16) 1.1013(2) 0.30360(15) 0.0806(8) Uani 1 1 d . . .
O8 O 0.23547(14) 0.8520(2) 0.15932(16) 0.0894(9) Uani 1 1 d . . .
O9 O 0.37719(11) 0.74138(16) 0.26466(11) 0.0510(5) Uani 1 1 d . . .
O10 O 0.34499(17) 1.2832(3) 0.20499(17) 0.0974(10) Uani 1 1 d . . .
O11 O 0.23323(14) 0.9934(2) 0.04314(14) 0.0727(7) Uani 1 1 d . . .
O12 O 0.68816(13) 0.8079(2) 0.26077(13) 0.0674(6) Uani 1 1 d . . .
O13 O 0.52330(14) 0.66294(18) 0.35752(12) 0.0606(6) Uani 1 1 d . . .
O14 O 0.50576(16) 0.5642(2) 0.13766(15) 0.0888(9) Uani 1 1 d . . .
O15 O 0.6401(2) 1.2916(3) 0.34800(18) 0.1098(12) Uani 1 1 d . . .
O16 O 0.5338(2) 1.1362(3) 0.47126(15) 0.1110(13) Uani 1 1 d . . .
O17 O 0.66998(17) 1.0198(2) 0.48895(13) 0.0826(9) Uani 1 1 d . . .
P1 P 0.34718(4) 1.10008(6) 0.13150(4) 0.03972(15) Uani 1 1 d . . .
P2 P 0.55952(4) 0.70164(6) 0.24253(4) 0.04289(16) Uani 1 1 d . . .
P3 P 0.58788(4) 1.09672(6) 0.36209(4) 0.04135(16) Uani 1 1 d . . .
Ru1 Ru 0.480304(11) 0.843929(17) 0.198221(11) 0.03602(6) Uani 1 1 d . . .
Ru2 Ru 0.531005(11) 1.060653(16) 0.246293(10) 0.03435(6) Uani 1 1 d . . .
Ru3 Ru 0.442530(12) 1.015854(19) 0.115036(11) 0.03996(6) Uani 1 1 d . . .
Ru4 Ru 0.372595(11) 0.986349(17) 0.222121(11) 0.03597(6) Uani 1 1 d . . .
H1 H 0.5390(17) 0.922(3) 0.2628(16) 0.055(9) Uiso 1 1 d . . .
H2 H 0.4443(17) 1.068(2) 0.2667(15) 0.051(9) Uiso 1 1 d . . .

loop_
_atom_site_aniso_label
_atom_site_aniso_U_11
_atom_site_aniso_U_22
_atom_site_aniso_U_33
_atom_site_aniso_U_23
_atom_site_aniso_U_13
_atom_site_aniso_U_12
C1 0.0506(18) 0.0522(18) 0.0564(19) -0.0085(15) 0.0037(15) -0.0030(14)
C2 0.0442(16) 0.0575(19) 0.0448(16) -0.0003(14) 0.0104(13) 0.0128(14)
C3 0.0435(16) 0.0424(17) 0.0493(16) -0.0028(13) 0.0060(12) -0.0040(12)
C4 0.0463(17) 0.0439(16) 0.066(2) 0.0019(14) 0.0207(15) -0.0055(13)
C5 0.057(2) 0.071(2) 0.0455(18) -0.0085(16) 0.0065(15) 0.0150(17)
C6 0.060(2) 0.074(2) 0.0468(17) 0.0034(16) 0.0201(15) -0.0017(17)
C7 0.0443(16) 0.0592(19) 0.0508(17) 0.0049(14) 0.0149(14) 0.0061(14)
C8 0.0398(16) 0.060(2) 0.0568(19) 0.0099(15) 0.0027(14) -0.0042(14)
C9 0.0298(13) 0.0393(14) 0.0468(15) 0.0063(11) 0.0043(11) -0.0026(10)
C10 0.0401(15) 0.0447(15) 0.0441(15) 0.0071(12) 0.0081(12) -0.0005(12)
C11 0.0536(18) 0.065(2) 0.0484(17) 0.0105(15) 0.0180(14) -0.0017(15)
C12 0.0478(17) 0.066(2) 0.062(2) 0.0189(17) 0.0203(15) -0.0081(15)
C13 0.0472(16) 0.0477(17) 0.0465(16) -0.0008(13) 0.0076(13) 0.0060(13)
C14 0.067(3) 0.081(4) 0.246(9) -0.096(5) 0.021(5) 0.004(3)
C15 0.083(4) 0.054(3) 0.223(9) 0.036(5) 0.004(5) 0.004(3)
C16 0.081(2) 0.0469(19) 0.063(2) 0.0217(16) 0.0130(18) -0.0023(17)
C17 0.0413(15) 0.0584(18) 0.0411(15) 0.0019(13) 0.0064(12) 0.0060(13)
C18 0.047(2) 0.105(3) 0.065(2) 0.000(2) -0.0106(17) -0.013(2)
C19 0.0421(18) 0.106(3) 0.057(2) 0.014(2) -0.0005(15) 0.0147(19)
C20 0.0469(17) 0.077(2) 0.0515(18) 0.0079(16) 0.0115(14) 0.0188(16)
C21 0.0435(16) 0.0393(15) 0.0559(17) -0.0044(13) 0.0111(13) 0.0012(12)
C22 0.049(2) 0.100(3) 0.084(3) -0.002(2) 0.0108(19) -0.020(2)
C23 0.0457(18) 0.076(2) 0.069(2) -0.0063(19) -0.0008(16) 0.0097(17)
C24 0.0585(19) 0.0450(17) 0.0586(19) 0.0039(14) 0.0082(15) 0.0094(14)
C25 0.0469(16) 0.0388(15) 0.0554(18) 0.0008(13) 0.0046(13) 0.0025(12)
C26 0.069(2) 0.080(3) 0.073(2) 0.031(2) 0.021(2) 0.008(2)
C27 0.083(3) 0.068(3) 0.088(3) 0.031(2) 0.012(2) -0.014(2)
C28 0.084(3) 0.0442(19) 0.082(3) 0.0019(18) 0.007(2) -0.0074(18)
C29 0.062(2) 0.0429(16) 0.0520(18) -0.0087(14) 0.0079(15) 0.0058(14)
C30 0.128(5) 0.090(3) 0.076(3) -0.045(3) 0.021(3) -0.005(3)
C31 0.111(4) 0.081(3) 0.072(3) -0.021(2) 0.024(3) 0.031(3)
C32 0.072(2) 0.078(3) 0.074(3) -0.019(2) 0.013(2) 0.022(2)
C33 0.0528(19) 0.071(2) 0.060(2) -0.0233(18) 0.0186(16) -0.0206(17)
C34 0.255(10) 0.142(7) 0.140(7) -0.073(5) 0.132(8) -0.145(8)
C35 0.104(5) 0.248(12) 0.187(9) -0.118(8) 0.095(6) -0.119(7)
C36 0.044(2) 0.142(5) 0.113(4) -0.040(3) 0.019(2) -0.029(3)
C37 0.0518(17) 0.0513(17) 0.0387(15) -0.0092(13) 0.0105(13) -0.0106(14)
C38 0.106(3) 0.127(4) 0.070(3) 0.018(3) 0.055(3) 0.045(3)
C39 0.060(2) 0.075(3) 0.077(3) -0.008(2) 0.0185(19) 0.0133(19)
C40 0.079(2) 0.0524(18) 0.0370(15) 0.0040(13) 0.0140(15) 0.0253(16)
C41 0.0489(17) 0.063(2) 0.0405(16) -0.0083(14) -0.0034(13) 0.0098(15)
C42 0.075(3) 0.100(3) 0.053(2) 0.008(2) -0.0079(19) 0.027(2)
C43 0.103(3) 0.080(3) 0.065(2) 0.009(2) 0.004(2) 0.044(3)
C44 0.092(3) 0.069(2) 0.0477(19) -0.0086(17) 0.0002(18) 0.028(2)
O1 0.0701(17) 0.083(2) 0.092(2) -0.0310(16) -0.0123(15) -0.0192(15)
O2 0.0741(17) 0.108(2) 0.0645(16) 0.0154(15) 0.0387(14) 0.0306(16)
O3 0.0881(19) 0.0392(13) 0.0796(17) 0.0070(12) 0.0102(14) -0.0069(12)
O4 0.0590(16) 0.0751(18) 0.141(3) 0.0121(18) 0.0580(18) -0.0003(14)
O5 0.099(2) 0.129(3) 0.0548(16) -0.0359(17) -0.0052(15) 0.012(2)
O6 0.111(2) 0.102(2) 0.080(2) 0.0163(17) 0.0451(19) -0.025(2)
O7 0.0833(19) 0.089(2) 0.0846(19) 0.0014(15) 0.0477(16) 0.0259(16)
O8 0.0527(15) 0.095(2) 0.097(2) 0.0157(17) -0.0105(14) -0.0320(15)
O9 0.0444(11) 0.0451(11) 0.0595(13) 0.0035(10) 0.0107(9) -0.0113(9)
O10 0.081(2) 0.112(3) 0.098(2) -0.028(2) 0.0253(17) 0.0043(19)
O11 0.0534(14) 0.0644(16) 0.0771(17) -0.0038(13) -0.0127(12) 0.0009(11)
O12 0.0538(14) 0.0730(16) 0.0658(15) 0.0117(13) 0.0053(11) -0.0082(12)
O13 0.0707(15) 0.0533(13) 0.0554(13) 0.0062(11) 0.0163(12) 0.0063(11)
O14 0.0737(18) 0.098(2) 0.086(2) -0.0483(17) 0.0129(15) -0.0098(16)
O15 0.149(3) 0.081(2) 0.098(2) -0.0157(18) 0.038(2) -0.058(2)
O16 0.119(3) 0.158(3) 0.0565(17) 0.0106(19) 0.0278(17) 0.061(2)
O17 0.093(2) 0.0811(18) 0.0465(14) -0.0100(12) -0.0161(13) 0.0230(15)
P1 0.0370(4) 0.0423(4) 0.0357(3) 0.0021(3) 0.0055(3) 0.0047(3)
P2 0.0419(4) 0.0346(4) 0.0467(4) -0.0051(3) 0.0062(3) 0.0020(3)
P3 0.0384(4) 0.0418(4) 0.0377(4) -0.0067(3) 0.0032(3) -0.0033(3)
Ru1 0.03239(11) 0.03416(11) 0.03699(11) -0.00370(8) 0.00451(8) -0.00034(8)
Ru2 0.03240(11) 0.03348(11) 0.03412(11) -0.00199(8) 0.00616(8) -0.00257(8)
Ru3 0.03842(12) 0.04678(13) 0.03165(11) -0.00096(9) 0.00674(9) 0.00517(9)
Ru4 0.02948(11) 0.03956(12) 0.03593(11) 0.00177(8) 0.00612(8) 0.00082(8)

loop_
_geom_bond_atom_site_label_1
_geom_bond_atom_site_label_2
_geom_bond_distance
_geom_bond_site_symmetry_2
_geom_bond_publ_flag
C1 O1 1.129(4) . ?
C1 Ru1 1.885(3) . ?
C2 O2 1.126(4) . ?
C2 Ru1 1.964(3) . ?
C2 Ru3 2.565(3) . ?
C3 O3 1.142(4) . ?
C3 Ru2 1.882(3) . ?
C4 O4 1.139(4) . ?
C4 Ru2 1.875(3) . ?
C5 O5 1.134(4) . ?
C5 Ru3 1.890(3) . ?
C6 O6 1.140(4) . ?
C6 Ru3 1.869(4) . ?
C7 O7 1.131(4) . ?
C7 Ru4 1.894(3) . ?
C8 O8 1.131(4) . ?
C8 Ru4 1.890(3) . ?
C9 O9 1.397(3) . ?
C9 C10 1.401(4) . ?
C9 Ru1 2.057(3) . ?
C9 Ru4 2.338(3) . ?
C10 C11 1.430(4) . ?
C10 Ru4 2.448(3) . ?
C11 C12 1.314(5) . ?
C12 O9 1.371(4) . ?
C13 C16 1.340(4) . ?
C13 O10 1.349(4) . ?
C13 P1 1.802(3) . ?
C14 C15 1.239(9) . ?
C14 O10 1.462(8) . ?
C15 C16 1.386(8) . ?
C17 C20 1.351(4) . ?
C17 O11 1.366(4) . ?
C17 P1 1.800(3) . ?
C18 C19 1.324(6) . ?
C18 O11 1.367(4) . ?
C19 C20 1.414(5) . ?
C21 C24 1.344(4) . ?
C21 O12 1.359(4) . ?
C21 P2 1.796(3) . ?
C22 C23 1.313(6) . ?
C22 O12 1.374(4) . ?
C23 C24 1.415(5) . ?
C25 C28 1.339(5) . ?
C25 O13 1.371(4) . ?
C25 P2 1.795(3) . ?
C26 C27 1.290(6) . ?
C26 O13 1.358(4) . ?
C27 C28 1.422(6) . ?
C29 C32 1.323(5) . ?
C29 O14 1.355(4) . ?
C29 P2 1.806(3) . ?
C30 C31 1.286(7) . ?
C30 O14 1.369(5) . ?
C31 C32 1.413(6) . ?
C33 C36 1.320(5) . ?
C33 O15 1.354(5) . ?
C33 P3 1.812(3) . ?
C34 C35 1.231(13) . ?
C34 O15 1.406(8) . ?
C35 C36 1.425(10) . ?
C37 C40 1.310(4) . ?
C37 O16 1.329(4) . ?
C37 P3 1.804(3) . ?
C38 C39 1.276(6) . ?
C38 O16 1.387(5) . ?
C39 C40 1.406(5) . ?
C41 C44 1.308(5) . ?
C41 O17 1.385(4) . ?
C41 P3 1.799(3) . ?
C42 C43 1.316(6) . ?
C42 O17 1.362(5) . ?
C43 C44 1.418(5) . ?
P1 Ru3 2.2030(8) . ?
P1 Ru4 2.2925(7) . ?
P2 Ru1 2.3322(8) . ?
P3 Ru2 2.3418(7) . ?
Ru1 Ru3 2.7261(3) . ?
Ru1 Ru4 2.8685(3) . ?
Ru1 Ru2 2.9698(3) . ?
Ru2 Ru3 2.7611(3) . ?
Ru2 Ru4 3.0112(3) . ?
Ru3 Ru4 2.9378(3) . ?
